data_1517597
loop_
_publ_author_name
'Shi-Yao Yang'
'Hong-Bo Yuan'
'Xiao-Bin Xu'
'Rong-Bin Huang'

_publ_section_title
;
 Influential factors on assembly of first-row transition metal
 coordination polymers
;
_journal_name_full
;
Inorganica Chimica Acta
;
_journal_page_first 53
_journal_page_last 62
_journal_volume 403
_journal_year 2013
_chemical_formula_moiety 'C12 H14 Ni O8, 2(C5 H9 N O), 2(H2 O)'
_chemical_formula_sum 'C22 H36 N2 Ni O12'
_chemical_formula_weight 579.24
_space_group_IT_number 2
_symmetry_cell_setting triclinic
_symmetry_space_group_name_Hall '-P 1'
_symmetry_space_group_name_H-M 'P -1'
_atom_sites_solution_hydrogens geom
_atom_sites_solution_primary direct
_atom_sites_solution_secondary difmap
_cell_angle_alpha 81.631(4)
_cell_angle_beta 83.686(4)
_cell_angle_gamma 78.332(4)
_cell_formula_units_Z 1
_cell_length_a 7.1977(3)
_cell_length_b 7.2645(4)
_cell_length_c 12.8111(7)
_cell_measurement_reflns_used 1826
_cell_measurement_temperature 123(2)
_cell_measurement_theta_max 29.1724
_cell_measurement_theta_min 2.8751
_cell_volume 646.79(6)
_computing_cell_refinement
;
CrysAlis RED, Oxford Diffraction Ltd., Version 1.171.31.8
;
_computing_data_collection
;
CrysAlis CCD, Oxford Diffraction Ltd., Version 1.171.31.8
;
_computing_data_reduction
;
CrysAlis RED, Oxford Diffraction Ltd., Version 1.171.31.8
;
_computing_molecular_graphics 'ORTEP-II (Johnson, 1976)'
_computing_publication_material 'SHELXL-97 (Sheldrick, 1997)'
_computing_structure_refinement 'SHELXL-97 (Sheldrick, 1997)'
_computing_structure_solution 'SHELXS-97 (Sheldrick, 1997)'
_diffrn_ambient_temperature 123(2)
_diffrn_detector_area_resol_mean 16.1903
_diffrn_measured_fraction_theta_full 0.950
_diffrn_measured_fraction_theta_max 0.756
_diffrn_measurement_device_type 'Gemini S Ultra CrysAlis CCD, Oxford'
_diffrn_measurement_method 'CrysAlis RED, Oxford Diffraction'
_diffrn_radiation_monochromator graphite
_diffrn_radiation_source 'fine-focus sealed tube'
_diffrn_radiation_type MoK\a
_diffrn_radiation_wavelength 0.71073
_diffrn_reflns_av_R_equivalents 0.0132
_diffrn_reflns_av_sigmaI/netI 0.0233
_diffrn_reflns_limit_h_max 9
_diffrn_reflns_limit_h_min -8
_diffrn_reflns_limit_k_max 9
_diffrn_reflns_limit_k_min -9
_diffrn_reflns_limit_l_max 17
_diffrn_reflns_limit_l_min -17
_diffrn_reflns_number 4612
_diffrn_reflns_theta_full 25.00
_diffrn_reflns_theta_max 29.74
_diffrn_reflns_theta_min 2.89
_diffrn_standards_decay_% 0
_diffrn_standards_interval_count 0
_diffrn_standards_interval_time 0
_diffrn_standards_number 0
_exptl_absorpt_coefficient_mu 0.816
_exptl_absorpt_correction_T_max 0.7362
_exptl_absorpt_correction_T_min 0.6859
_exptl_absorpt_correction_type multi-scan
_exptl_absorpt_process_details
;
CrysAlis RED, Oxford Diffraction Ltd., Version 1.171.31.8
Empirical absorption correction using spherical harmonics,
 implemented in SCALE3 ABSPACK scaling algorithm.
;
_exptl_crystal_colour green
_exptl_crystal_density_diffrn 1.487
_exptl_crystal_density_method 'not measured'
_exptl_crystal_description block
_exptl_crystal_F_000 306
_exptl_crystal_size_max 0.50
_exptl_crystal_size_mid 0.50
_exptl_crystal_size_min 0.40
_refine_diff_density_max 0.354
_refine_diff_density_min -0.395
_refine_diff_density_rms 0.060
_refine_ls_extinction_method none
_refine_ls_goodness_of_fit_ref 1.105
_refine_ls_hydrogen_treatment mixed
_refine_ls_matrix_type full
_refine_ls_number_parameters 214
_refine_ls_number_reflns 2784
_refine_ls_number_restraints 30
_refine_ls_restrained_S_all 1.101
_refine_ls_R_factor_all 0.0314
_refine_ls_R_factor_gt 0.0284
_refine_ls_shift/su_max 0.000
_refine_ls_shift/su_mean 0.000
_refine_ls_structure_factor_coef Fsqd
_refine_ls_weighting_details 'calc w=1/[\s^2^(Fo^2^)+(0.0514P)^2^+0.0795P] where P=(Fo^2^+2Fc^2^)/3'
_refine_ls_weighting_scheme calc
_refine_ls_wR_factor_gt 0.0769
_refine_ls_wR_factor_ref 0.0783
_reflns_number_gt 2526
_reflns_number_total 2784
_reflns_threshold_expression >2sigma(I)
_cod_data_source_file ICA-2013-403-53-62-25.cif
_cod_data_source_block {[Ni(2.6-ndc)(H2O)4].2NMP.2H2O}n
_cod_original_sg_symbol_H-M P-1
_cod_database_code 1517597

loop_
_symmetry_equiv_pos_as_xyz
'x, y, z'
'-x, -y, -z'

loop_
_atom_site_label
_atom_site_type_symbol
_atom_site_fract_x
_atom_site_fract_y
_atom_site_fract_z
_atom_site_U_iso_or_equiv
_atom_site_adp_type
_atom_site_occupancy
_atom_site_symmetry_multiplicity
_atom_site_calc_flag
_atom_site_refinement_flags
_atom_site_disorder_assembly
_atom_site_disorder_group
Ni1 Ni 0.5000 0.5000 0.5000 0.01289(10) Uani 1 2 d S . .
O1 O 0.68391(15) 0.47301(15) 0.36073(8) 0.0167(2) Uani 1 1 d . . .
O2 O 0.47067(17) 0.5227(2) 0.24238(9) 0.0301(3) Uani 1 1 d . . .
O1W O 0.73787(15) 0.48894(16) 0.57500(8) 0.0186(2) Uani 1 1 d D . .
O2W O 0.56924(17) 0.21116(15) 0.53325(9) 0.0204(2) Uani 1 1 d D . .
O3W O 0.92986(19) 0.76059(18) 0.55290(13) 0.0355(3) Uani 1 1 d D . .
C1 C 0.6364(2) 0.4973(2) 0.26717(11) 0.0155(3) Uani 1 1 d . . .
C2 C 0.7975(2) 0.49733(19) 0.17809(11) 0.0138(3) Uani 1 1 d . . .
C3 C 0.7586(2) 0.5068(2) 0.07458(11) 0.0145(3) Uani 1 1 d . . .
H3 H 0.6309 0.5148 0.0591 0.017 Uiso 1 1 calc R . .
C4 C 0.9055(2) 0.50482(19) -0.01078(11) 0.0134(3) Uani 1 1 d . . .
C5 C 0.8698(2) 0.5112(2) -0.11851(11) 0.0159(3) Uani 1 1 d . . .
H5 H 0.7436 0.5155 -0.1354 0.019 Uiso 1 1 calc R . .
C6 C 1.0143(2) 0.5111(2) -0.19918(11) 0.0165(3) Uani 1 1 d . . .
H6 H 0.9851 0.5170 -0.2703 0.020 Uiso 1 1 calc R . .
O3 O 0.28003(18) 0.04521(17) 0.61589(10) 0.0301(3) Uani 1 1 d . . .
N1 N 0.2689(4) 0.0035(4) 0.7916(2) 0.0267(5) Uani 0.5559(19) 1 d PU A 1
C7 C 0.1877(5) 0.0345(4) 0.7022(3) 0.0241(6) Uani 0.5559(19) 1 d P A 1
C8 C -0.0266(7) 0.0525(7) 0.7277(3) 0.0296(9) Uani 0.5559(19) 1 d PU A 1
H8A H -0.0936 0.1805 0.7004 0.036 Uiso 0.5559(19) 1 calc PR A 1
H8B H -0.0745 -0.0426 0.6953 0.036 Uiso 0.5559(19) 1 calc PR A 1
C9 C -0.0585(6) 0.0187(5) 0.8476(3) 0.0350(6) Uani 0.5559(19) 1 d PU A 1
H9A H -0.1521 0.1241 0.8749 0.042 Uiso 0.5559(19) 1 calc PR A 1
H9B H -0.1049 -0.1013 0.8709 0.042 Uiso 0.5559(19) 1 calc PR A 1
C10 C 0.1348(7) 0.0084(9) 0.8853(4) 0.0278(10) Uani 0.5559(19) 1 d PU A 1
H10A H 0.1360 0.1205 0.9207 0.033 Uiso 0.5559(19) 1 calc PR A 1
H10B H 0.1685 -0.1071 0.9362 0.033 Uiso 0.5559(19) 1 calc PR A 1
C11 C 0.4678(11) -0.0235(12) 0.7938(7) 0.0440(16) Uani 0.5559(19) 1 d P A 1
H11A H 0.5285 -0.0310 0.7218 0.066 Uiso 0.5559(19) 1 calc PR A 1
H11B H 0.5129 -0.1414 0.8391 0.066 Uiso 0.5559(19) 1 calc PR A 1
H11C H 0.5004 0.0833 0.8219 0.066 Uiso 0.5559(19) 1 calc PR A 1
N1' N 0.1555(6) 0.0049(5) 0.7914(3) 0.0267(5) Uani 0.4441(19) 1 d P A 2
C7' C 0.3030(7) 0.0124(5) 0.7188(3) 0.0241(6) Uani 0.4441(19) 1 d P A 2
C8' C 0.4896(14) -0.0088(16) 0.7765(7) 0.0296(9) Uani 0.4441(19) 1 d P A 2
H8'1 H 0.5899 -0.1118 0.7519 0.036 Uiso 0.4441(19) 1 calc PR A 2
H8'2 H 0.5391 0.1108 0.7650 0.036 Uiso 0.4441(19) 1 calc PR A 2
C9' C 0.4246(7) -0.0552(6) 0.8882(4) 0.0350(6) Uani 0.4441(19) 1 d P A 2
H9'1 H 0.4754 0.0209 0.9325 0.042 Uiso 0.4441(19) 1 calc PR A 2
H9'2 H 0.4721 -0.1910 0.9118 0.042 Uiso 0.4441(19) 1 calc PR A 2
C10' C 0.2037(9) -0.0120(12) 0.9012(6) 0.0278(10) Uani 0.4441(19) 1 d P A 2
H10C H 0.1529 -0.1166 0.9460 0.033 Uiso 0.4441(19) 1 calc PR A 2
H10D H 0.1549 0.1075 0.9321 0.033 Uiso 0.4441(19) 1 calc PR A 2
C11' C -0.0401(8) 0.0259(8) 0.7706(7) 0.0440(16) Uani 0.4441(19) 1 d P A 2
H11D H -0.1123 0.1453 0.7927 0.066 Uiso 0.4441(19) 1 calc PR A 2
H11E H -0.0934 -0.0801 0.8102 0.066 Uiso 0.4441(19) 1 calc PR A 2
H11F H -0.0482 0.0268 0.6946 0.066 Uiso 0.4441(19) 1 calc PR A 2
H11 H 0.695(4) 0.490(4) 0.6381(10) 0.054(7) Uiso 1 1 d D . .
H12 H 0.794(3) 0.580(3) 0.559(2) 0.052(7) Uiso 1 1 d D . .
H21 H 0.471(2) 0.174(3) 0.5614(17) 0.038(6) Uiso 1 1 d D . .
H22 H 0.621(3) 0.148(3) 0.4849(13) 0.032(6) Uiso 1 1 d D . .
H31 H 0.884(3) 0.820(3) 0.4979(13) 0.043(7) Uiso 1 1 d D . .
H32 H 1.037(3) 0.697(4) 0.534(3) 0.095(12) Uiso 1 1 d D . .

loop_
_atom_site_aniso_label
_atom_site_aniso_U_11
_atom_site_aniso_U_22
_atom_site_aniso_U_33
_atom_site_aniso_U_23
_atom_site_aniso_U_13
_atom_site_aniso_U_12
Ni1 0.01224(15) 0.01908(15) 0.00922(14) -0.00176(9) 0.00049(9) -0.00815(10)
O1 0.0153(5) 0.0274(5) 0.0092(5) -0.0010(4) 0.0000(4) -0.0096(4)
O2 0.0178(6) 0.0643(8) 0.0124(5) -0.0017(5) -0.0007(4) -0.0201(6)
O1W 0.0164(6) 0.0305(6) 0.0115(5) -0.0017(4) 0.0008(4) -0.0124(5)
O2W 0.0239(6) 0.0204(5) 0.0182(6) -0.0025(4) 0.0038(5) -0.0100(5)
O3W 0.0196(7) 0.0284(7) 0.0591(10) -0.0002(6) -0.0071(6) -0.0082(5)
C1 0.0170(7) 0.0197(7) 0.0118(7) -0.0015(5) 0.0000(5) -0.0091(6)
C2 0.0155(7) 0.0159(6) 0.0111(6) -0.0005(5) -0.0001(5) -0.0069(5)
C3 0.0124(7) 0.0192(7) 0.0135(7) -0.0006(5) -0.0019(5) -0.0073(5)
C4 0.0154(7) 0.0149(6) 0.0110(6) -0.0001(5) -0.0019(5) -0.0061(5)
C5 0.0136(7) 0.0240(7) 0.0120(7) -0.0009(5) -0.0034(5) -0.0080(6)
C6 0.0193(8) 0.0219(7) 0.0098(6) -0.0007(5) -0.0024(5) -0.0075(6)
O3 0.0373(7) 0.0286(6) 0.0278(7) -0.0083(5) 0.0111(5) -0.0185(5)
N1 0.0287(14) 0.0251(9) 0.0275(12) -0.0031(8) 0.0012(13) -0.0099(12)
C7 0.0313(15) 0.0158(10) 0.0267(14) -0.0044(9) 0.0046(13) -0.0108(12)
C8 0.0265(19) 0.0342(19) 0.0298(17) 0.0059(13) -0.0042(15) -0.0160(14)
C9 0.0417(16) 0.0377(14) 0.0249(14) 0.0005(11) 0.0037(11) -0.0127(12)
C10 0.038(4) 0.0240(16) 0.0215(19) 0.0022(13) -0.001(2) -0.011(2)
C11 0.0228(19) 0.027(2) 0.081(5) -0.001(2) 0.008(2) -0.0138(14)
N1' 0.0287(14) 0.0251(9) 0.0275(12) -0.0031(8) 0.0012(13) -0.0099(12)
C7' 0.0313(15) 0.0158(10) 0.0267(14) -0.0044(9) 0.0046(13) -0.0108(12)
C8' 0.0265(19) 0.0342(19) 0.0298(17) 0.0059(13) -0.0042(15) -0.0160(14)
C9' 0.0417(16) 0.0377(14) 0.0249(14) 0.0005(11) 0.0037(11) -0.0127(12)
C10' 0.038(4) 0.0240(16) 0.0215(19) 0.0022(13) -0.001(2) -0.011(2)
C11' 0.0228(19) 0.027(2) 0.081(5) -0.001(2) 0.008(2) -0.0138(14)

loop_
_atom_type_symbol
_atom_type_description
_atom_type_scat_dispersion_real
_atom_type_scat_dispersion_imag
_atom_type_scat_source
C C 0.0033 0.0016 'International Tables Vol C Tables 4.2.6.8 and 6.1.1.4'
H H 0.0000 0.0000 'International Tables Vol C Tables 4.2.6.8 and 6.1.1.4'
N N 0.0061 0.0033 'International Tables Vol C Tables 4.2.6.8 and 6.1.1.4'
O O 0.0106 0.0060 'International Tables Vol C Tables 4.2.6.8 and 6.1.1.4'
Ni Ni 0.3393 1.1124 'International Tables Vol C Tables 4.2.6.8 and 6.1.1.4'

loop_
_geom_angle_atom_site_label_1
_geom_angle_atom_site_label_2
_geom_angle_atom_site_label_3
_geom_angle
_geom_angle_site_symmetry_1
_geom_angle_site_symmetry_3
O1W Ni1 O1W 180.0 . 2_666
O1W Ni1 O2W 97.31(5) . 2_666
O1W Ni1 O2W 82.69(4) 2_666 2_666
O1W Ni1 O2W 82.69(4) . .
O1W Ni1 O2W 97.31(5) 2_666 .
O2W Ni1 O2W 180.000(1) 2_666 .
O1W Ni1 O1 93.68(4) . 2_666
O1W Ni1 O1 86.32(4) 2_666 2_666
O2W Ni1 O1 86.99(4) 2_666 2_666
O2W Ni1 O1 93.01(4) . 2_666
O1W Ni1 O1 86.32(4) . .
O1W Ni1 O1 93.68(4) 2_666 .
O2W Ni1 O1 93.01(4) 2_666 .
O2W Ni1 O1 86.99(4) . .
O1 Ni1 O1 180.0 2_666 .
C1 O1 Ni1 126.80(10) . .
Ni1 O1W H11 102.5(18) . .
Ni1 O1W H12 116.6(18) . .
H11 O1W H12 108(2) . .
Ni1 O2W H21 106.8(15) . .
Ni1 O2W H22 118.9(14) . .
H21 O2W H22 111(2) . .
H31 O3W H32 107(3) . .
O2 C1 O1 124.95(14) . .
O2 C1 C2 118.20(13) . .
O1 C1 C2 116.84(13) . .
C3 C2 C6 118.31(14) . 2_765
C3 C2 C1 120.15(13) . .
C6 C2 C1 121.55(13) 2_765 .
C2 C3 C4 121.82(14) . .
C2 C3 H3 119.1 . .
C4 C3 H3 119.1 . .
C4 C4 C5 117.29(16) 2_765 .
C4 C4 C3 119.70(16) 2_765 .
C5 C4 C3 123.02(13) . .
C6 C5 C4 121.62(13) . .
C6 C5 H5 119.2 . .
C4 C5 H5 119.2 . .
C5 C6 C2 121.26(13) . 2_765
C5 C6 H6 119.4 . .
C2 C6 H6 119.4 2_765 .
C7 N1 C11 121.8(5) . .
C7 N1 C10 113.9(3) . .
C11 N1 C10 124.3(5) . .
O3 C7 N1 122.1(3) . .
O3 C7 C8 129.5(3) . .
N1 C7 C8 108.4(3) . .
C9 C8 C7 106.2(3) . .
C9 C8 H8A 110.5 . .
C7 C8 H8A 110.5 . .
C9 C8 H8B 110.5 . .
C7 C8 H8B 110.5 . .
H8A C8 H8B 108.7 . .
C10 C9 C8 104.2(4) . .
C10 C9 H9A 110.9 . .
C8 C9 H9A 110.9 . .
C10 C9 H9B 110.9 . .
C8 C9 H9B 110.9 . .
H9A C9 H9B 108.9 . .
N1 C10 C9 106.4(4) . .
N1 C10 H10A 110.5 . .
C9 C10 H10A 110.5 . .
N1 C10 H10B 110.5 . .
C9 C10 H10B 110.5 . .
H10A C10 H10B 108.6 . .
C7' N1' C11' 126.1(5) . .
C7' N1' C10' 114.5(4) . .
C11' N1' C10' 119.2(5) . .
O3 C7' N1' 121.8(4) . .
O3 C7' C8' 129.1(5) . .
N1' C7' C8' 109.0(5) . .
C9' C8' C7' 102.7(6) . .
C9' C8' H8'1 111.2 . .
C7' C8' H8'1 111.2 . .
C9' C8' H8'2 111.2 . .
C7' C8' H8'2 111.2 . .
H8'1 C8' H8'2 109.1 . .
C8' C9' C10' 109.3(5) . .
C8' C9' H9'1 109.8 . .
C10' C9' H9'1 109.8 . .
C8' C9' H9'2 109.8 . .
C10' C9' H9'2 109.8 . .
H9'1 C9' H9'2 108.3 . .
N1' C10' C9' 102.0(5) . .
N1' C10' H10C 111.4 . .
C9' C10' H10C 111.4 . .
N1' C10' H10D 111.4 . .
C9' C10' H10D 111.4 . .
H10C C10' H10D 109.2 . .
N1' C11' H11D 109.5 . .
N1' C11' H11E 109.5 . .
H11D C11' H11E 109.5 . .
N1' C11' H11F 109.5 . .
H11D C11' H11F 109.5 . .
H11E C11' H11F 109.5 . .

loop_
_geom_bond_atom_site_label_1
_geom_bond_atom_site_label_2
_geom_bond_distance
_geom_bond_site_symmetry_2
Ni1 O1W 2.0359(10) .
Ni1 O1W 2.0359(10) 2_666
Ni1 O2W 2.0484(11) 2_666
Ni1 O2W 2.0484(11) .
Ni1 O1 2.1099(10) 2_666
Ni1 O1 2.1099(10) .
O1 C1 1.2605(17) .
O2 C1 1.239(2) .
O1W H11 0.833(10) .
O1W H12 0.832(10) .
O2W H21 0.835(10) .
O2W H22 0.834(9) .
O3W H31 0.834(10) .
O3W H32 0.843(10) .
C1 C2 1.535(2) .
C2 C3 1.374(2) .
C2 C6 1.398(2) 2_765
C3 C4 1.435(2) .
C3 H3 0.9500 .
C4 C4 1.404(3) 2_765
C4 C5 1.4240(19) .
C5 C6 1.384(2) .
C5 H5 0.9500 .
C6 C2 1.398(2) 2_765
C6 H6 0.9500 .
O3 C7 1.226(3) .
O3 C7' 1.327(4) .
N1 C7 1.313(5) .
N1 C11 1.408(8) .
N1 C10 1.456(7) .
C7 C8 1.524(6) .
C8 C9 1.520(5) .
C8 H8A 0.9900 .
C8 H8B 0.9900 .
C9 C10 1.507(6) .
C9 H9A 0.9900 .
C9 H9B 0.9900 .
C10 H10A 0.9900 .
C10 H10B 0.9900 .
C11 H11A 0.9800 .
C11 H11B 0.9800 .
C11 H11C 0.9800 .
N1' C7' 1.337(6) .
N1' C11' 1.436(7) .
N1' C10' 1.468(8) .
C7' C8' 1.574(10) .
C8' C9' 1.469(9) .
C8' H8'1 0.9900 .
C8' H8'2 0.9900 .
C9' C10' 1.552(8) .
C9' H9'1 0.9900 .
C9' H9'2 0.9900 .
C10' H10C 0.9900 .
C10' H10D 0.9900 .
C11' H11D 0.9800 .
C11' H11E 0.9800 .
C11' H11F 0.9800 .

loop_
_geom_hbond_atom_site_label_D
_geom_hbond_atom_site_label_H
_geom_hbond_atom_site_label_A
_geom_hbond_distance_DH
_geom_hbond_distance_HA
_geom_hbond_distance_DA
_geom_hbond_angle_DHA
_geom_hbond_site_symmetry_A
O1W H11 O2 0.833(10) 1.838(13) 2.6372(16) 160(3) 2_666
O1W H12 O3W 0.832(10) 1.778(11) 2.5958(16) 167(3) .
O2W H21 O3 0.835(10) 1.836(10) 2.6583(16) 168(2) .
O2W H22 O3 0.834(9) 2.016(10) 2.8388(17) 169(2) 2_656
O3W H31 O3 0.834(10) 1.995(11) 2.814(2) 167(2) 2_666
O3W H32 O1W 0.843(10) 2.361(17) 3.1528(19) 157(3) 2_766

loop_
_geom_torsion_atom_site_label_1
_geom_torsion_atom_site_label_2
_geom_torsion_atom_site_label_3
_geom_torsion_atom_site_label_4
_geom_torsion
_geom_torsion_site_symmetry_1
_geom_torsion_site_symmetry_4
O1W Ni1 O1 C1 -168.08(12) . .
O1W Ni1 O1 C1 11.92(12) 2_666 .
O2W Ni1 O1 C1 -70.94(12) 2_666 .
O2W Ni1 O1 C1 109.06(12) . .
Ni1 O1 C1 O2 -7.8(2) . .
Ni1 O1 C1 C2 171.48(8) . .
O2 C1 C2 C3 -6.2(2) . .
O1 C1 C2 C3 174.44(13) . .
O2 C1 C2 C6 173.44(14) . 2_765
O1 C1 C2 C6 -5.9(2) . 2_765
C6 C2 C3 C4 1.1(2) 2_765 .
C1 C2 C3 C4 -179.24(12) . .
C2 C3 C4 C4 -0.7(2) . 2_765
C2 C3 C4 C5 178.90(13) . .
C4 C4 C5 C6 -1.1(2) 2_765 .
C3 C4 C5 C6 179.29(13) . .
C4 C5 C6 C2 0.7(2) . 2_765
C7' O3 C7 N1 2.5(3) . .
C7' O3 C7 C8 -177.6(5) . .
C11 N1 C7 O3 -1.4(6) . .
C10 N1 C7 O3 176.0(3) . .
C11 N1 C7 C8 178.7(4) . .
C10 N1 C7 C8 -3.9(4) . .
O3 C7 C8 C9 177.7(3) . .
N1 C7 C8 C9 -2.4(4) . .
C7 C8 C9 C10 7.2(5) . .
C7 N1 C10 C9 8.6(5) . .
C11 N1 C10 C9 -174.0(5) . .
C8 C9 C10 N1 -9.2(5) . .
C7 O3 C7' N1' 3.3(3) . .
C7 O3 C7' C8' -172.0(8) . .
C11' N1' C7' O3 1.4(6) . .
C10' N1' C7' O3 -173.6(4) . .
C11' N1' C7' C8' 177.5(5) . .
C10' N1' C7' C8' 2.5(7) . .
O3 C7' C8' C9' -176.5(4) . .
N1' C7' C8' C9' 7.7(8) . .
C7' C8' C9' C10' -14.3(8) . .
C7' N1' C10' C9' -11.0(6) . .
C11' N1' C10' C9' 173.6(4) . .
C8' C9' C10' N1' 15.7(8) . .
